data_4081667
loop_
_publ_author_name
'Nikitin, Kirill'
'M\"uller-Bunz, Helge'
'McGlinchey, Michael J.'

_publ_section_title
;
 Diels--Alder Reactions of 9-Ferrocenyl- and 9,10-Diferrocenylanthracene:
 Steric Control of 9,10- versus 1,4-Cycloaddition
;
_journal_issue 20
_journal_name_full Organometallics
_journal_page_first 6118
_journal_paper_doi 10.1021/om400762f
_journal_volume 32
_journal_year 2013
_chemical_formula_moiety 'C32 H26 Fe'
_chemical_formula_sum 'C32 H26 Fe'
_chemical_formula_weight 466.38
_chemical_name_systematic
; 
 ? 
;
_space_group_IT_number 2
_symmetry_cell_setting triclinic
_symmetry_space_group_name_Hall '-P 1'
_symmetry_space_group_name_H-M 'P -1'
_atom_sites_solution_hydrogens geom
_atom_sites_solution_primary direct
_atom_sites_solution_secondary difmap
_audit_creation_method SHELXL-97
_cell_angle_alpha 102.164(1)
_cell_angle_beta 109.732(1)
_cell_angle_gamma 104.203(1)
_cell_formula_units_Z 2
_cell_length_a 9.5507(1)
_cell_length_b 11.3150(2)
_cell_length_c 11.9113(2)
_cell_measurement_reflns_used 5968
_cell_measurement_temperature 100(2)
_cell_measurement_theta_max 26.3233
_cell_measurement_theta_min 3.3817
_cell_volume 1112.15(3)
_computing_cell_refinement
; 
CrysAlisPro, Oxford Diffraction Ltd., 
Version 1.171.34.36 (release 02-08-2010 CrysAlis171 .NET) 
(compiled Aug  2 2010,13:00:58) 
;
_computing_data_collection
; 
CrysAlisPro, Oxford Diffraction Ltd., 
Version 1.171.34.36 (release 02-08-2010 CrysAlis171 .NET) 
(compiled Aug  2 2010,13:00:58) 
;
_computing_data_reduction
; 
CrysAlisPro, Oxford Diffraction Ltd., 
Version 1.171.34.36 (release 02-08-2010 CrysAlis171 .NET) 
(compiled Aug  2 2010,13:00:58) 
;
_computing_structure_refinement 'SHELXL-97 (Sheldrick, 2008)'
_computing_structure_solution 'SHELXS-97 (Sheldrick, 2008)'
_diffrn_ambient_temperature 100(2)
_diffrn_detector_area_resol_mean 10.3196
_diffrn_measured_fraction_theta_full 0.998
_diffrn_measured_fraction_theta_max 0.998
_diffrn_measurement_device_type 'SuperNova, Dual, Cu at zero, Atlas'
_diffrn_measurement_method '\w scans'
_diffrn_radiation_monochromator mirror
_diffrn_radiation_source 'SuperNova (Mo) X-ray Source'
_diffrn_radiation_type MoK\a
_diffrn_radiation_wavelength 0.71073
_diffrn_reflns_av_R_equivalents 0.0494
_diffrn_reflns_av_sigmaI/netI 0.0454
_diffrn_reflns_limit_h_max 11
_diffrn_reflns_limit_h_min -11
_diffrn_reflns_limit_k_max 14
_diffrn_reflns_limit_k_min -14
_diffrn_reflns_limit_l_max 14
_diffrn_reflns_limit_l_min -14
_diffrn_reflns_number 19082
_diffrn_reflns_theta_full 26.38
_diffrn_reflns_theta_max 26.38
_diffrn_reflns_theta_min 3.39
_exptl_absorpt_coefficient_mu 0.697
_exptl_absorpt_correction_T_max 0.962
_exptl_absorpt_correction_T_min 0.927
_exptl_absorpt_correction_type analytical
_exptl_absorpt_process_details
; 
CrysAlisPro, Oxford Diffraction Ltd., 
Version 1.171.34.36 (release 02-08-2010 CrysAlis171 .NET) 
(compiled Aug  2 2010,13:00:58) 
Analytical numeric absorption correction using a multifaceted crystal
model based on expressions derived by R.C. Clark & J.S. Reid.
(Clark, R. C. & Reid, J. S. (1995). Acta Cryst. A51, 887-897)
;
_exptl_crystal_density_diffrn 1.393
_exptl_crystal_density_method 'not measured'
_exptl_crystal_F_000 488
_exptl_crystal_size_max 0.1657
_exptl_crystal_size_mid 0.1313
_exptl_crystal_size_min 0.0650
_refine_diff_density_max 0.375
_refine_diff_density_min -0.339
_refine_diff_density_rms 0.064
_refine_ls_extinction_method none
_refine_ls_goodness_of_fit_ref 1.068
_refine_ls_hydrogen_treatment constr
_refine_ls_matrix_type full
_refine_ls_number_parameters 300
_refine_ls_number_reflns 4534
_refine_ls_number_restraints 0
_refine_ls_restrained_S_all 1.068
_refine_ls_R_factor_all 0.0505
_refine_ls_R_factor_gt 0.0379
_refine_ls_shift/su_max 0.000
_refine_ls_shift/su_mean 0.000
_refine_ls_structure_factor_coef Fsqd
_refine_ls_weighting_details 'calc w=1/[\s^2^(Fo^2^)+(0.0110P)^2^+1.2565P] where P=(Fo^2^+2Fc^2^)/3'
_refine_ls_weighting_scheme calc
_refine_ls_wR_factor_gt 0.0723
_refine_ls_wR_factor_ref 0.0778
_reflns_number_gt 3836
_reflns_number_total 4534
_reflns_threshold_expression I>2\s(I)
_cod_data_source_file om400762f_si_002.cif
_cod_data_source_block nik23(5)
_cod_database_code 4081667

loop_
_symmetry_equiv_pos_as_xyz
'x, y, z'
'-x, -y, -z'

loop_
_atom_site_label
_atom_site_type_symbol
_atom_site_fract_x
_atom_site_fract_y
_atom_site_fract_z
_atom_site_U_iso_or_equiv
_atom_site_adp_type
_atom_site_occupancy
_atom_site_symmetry_multiplicity
_atom_site_calc_flag
_atom_site_refinement_flags
C1 C 1.0353(2) 0.3011(2) 0.4109(2) 0.0162(5) Uani 1 1 d .
H1 H 1.0083 0.2239 0.4307 0.019 Uiso 1 1 calc R
C2 C 1.1653(3) 0.4074(2) 0.4979(2) 0.0217(5) Uani 1 1 d .
H2 H 1.2273 0.4022 0.5768 0.026 Uiso 1 1 calc R
C3 C 1.2052(3) 0.5205(2) 0.4709(2) 0.0234(5) Uani 1 1 d .
H3 H 1.2958 0.5918 0.5299 0.028 Uiso 1 1 calc R
C4 C 1.1121(3) 0.5296(2) 0.3565(2) 0.0193(5) Uani 1 1 d .
H4 H 1.1381 0.6077 0.3381 0.023 Uiso 1 1 calc R
C4A C 0.9820(2) 0.4247(2) 0.2700(2) 0.0146(4) Uani 1 1 d .
C5 C 0.8785(2) 0.3241(2) -0.0629(2) 0.0157(5) Uani 1 1 d .
H5 H 0.8954 0.4037 -0.0794 0.019 Uiso 1 1 calc R
C6 C 0.8758(3) 0.2159(2) -0.1461(2) 0.0180(5) Uani 1 1 d .
H6 H 0.8912 0.2214 -0.2199 0.022 Uiso 1 1 calc R
C7 C 0.8506(3) 0.1008(2) -0.1211(2) 0.0182(5) Uani 1 1 d .
H7 H 0.8518 0.0279 -0.1770 0.022 Uiso 1 1 calc R
C8 C 0.8234(2) 0.0894(2) -0.0158(2) 0.0149(4) Uani 1 1 d .
H8 H 0.8041 0.0091 -0.0007 0.018 Uiso 1 1 calc R
C8A C 0.8248(2) 0.1970(2) 0.06721(19) 0.0122(4) Uani 1 1 d .
C9 C 0.7960(2) 0.2016(2) 0.18848(19) 0.0124(4) Uani 1 1 d .
Fe Fe 0.70765(4) -0.02850(3) 0.31459(3) 0.01358(9) Uani 1 1 d .
C17 C 0.7591(2) 0.0665(2) 0.19724(19) 0.0128(4) Uani 1 1 d .
C18 C 0.6081(2) -0.0345(2) 0.13185(19) 0.0138(4) Uani 1 1 d .
H18 H 0.5098 -0.0237 0.0917 0.017 Uiso 1 1 calc R
C19 C 0.6295(3) -0.1531(2) 0.1370(2) 0.0154(5) Uani 1 1 d .
H19 H 0.5483 -0.2352 0.1015 0.018 Uiso 1 1 calc R
C20 C 0.7933(3) -0.1278(2) 0.2045(2) 0.0174(5) Uani 1 1 d .
H20 H 0.8411 -0.1900 0.2221 0.021 Uiso 1 1 calc R
C21 C 0.8729(3) 0.0061(2) 0.2411(2) 0.0153(5) Uani 1 1 d .
H21 H 0.9839 0.0491 0.2873 0.018 Uiso 1 1 calc R
C22 C 0.7049(3) 0.1001(2) 0.4616(2) 0.0203(5) Uani 1 1 d .
H22 H 0.7284 0.1899 0.4760 0.024 Uiso 1 1 calc R
C23 C 0.5539(3) 0.0038(2) 0.3914(2) 0.0201(5) Uani 1 1 d .
H23 H 0.4582 0.0179 0.3504 0.024 Uiso 1 1 calc R
C24 C 0.5695(3) -0.1171(2) 0.3926(2) 0.0215(5) Uani 1 1 d .
H24 H 0.4864 -0.1983 0.3526 0.026 Uiso 1 1 calc R
C25 C 0.7310(3) -0.0955(2) 0.4642(2) 0.0234(5) Uani 1 1 d .
H25 H 0.7753 -0.1597 0.4807 0.028 Uiso 1 1 calc R
C26 C 0.8152(3) 0.0390(2) 0.5069(2) 0.0222(5) Uani 1 1 d .
H26 H 0.9257 0.0805 0.5568 0.027 Uiso 1 1 calc R
C9A C 0.9452(2) 0.3080(2) 0.2951(2) 0.0133(4) Uani 1 1 d .
C10 C 0.8618(2) 0.4231(2) 0.14633(19) 0.0139(4) Uani 1 1 d .
H10 H 0.8868 0.5078 0.1309 0.017 Uiso 1 1 calc R
C10A C 0.8564(2) 0.3145(2) 0.04424(19) 0.0131(4) Uani 1 1 d .
C11 C 0.7033(2) 0.3814(2) 0.15543(19) 0.0132(4) Uani 1 1 d .
C12 C 0.6671(2) 0.2651(2) 0.17975(19) 0.0121(4) Uani 1 1 d .
C13 C 0.5338(2) 0.2252(2) 0.20318(19) 0.0135(4) Uani 1 1 d .
H13 H 0.5101 0.1476 0.2229 0.016 Uiso 1 1 calc R
C14 C 0.4331(2) 0.2973(2) 0.1984(2) 0.0158(5) Uani 1 1 d .
C27 C 0.2911(3) 0.2541(2) 0.2279(2) 0.0259(6) Uani 1 1 d .
H27A H 0.2865 0.3276 0.2853 0.039 Uiso 1 1 calc R
H27B H 0.3001 0.1873 0.2679 0.039 Uiso 1 1 calc R
H27C H 0.1945 0.2192 0.1498 0.039 Uiso 1 1 calc R
C15 C 0.4659(2) 0.4104(2) 0.1672(2) 0.0164(5) Uani 1 1 d .
C28 C 0.3569(3) 0.4876(2) 0.1568(2) 0.0257(5) Uani 1 1 d .
H28A H 0.2499 0.4329 0.0948 0.039 Uiso 1 1 calc R
H28B H 0.3954 0.5605 0.1299 0.039 Uiso 1 1 calc R
H28C H 0.3545 0.5198 0.2390 0.039 Uiso 1 1 calc R
C16 C 0.6028(2) 0.4520(2) 0.1471(2) 0.0154(5) Uani 1 1 d .
H16 H 0.6272 0.5296 0.1275 0.018 Uiso 1 1 calc R

loop_
_atom_site_aniso_label
_atom_site_aniso_U_11
_atom_site_aniso_U_22
_atom_site_aniso_U_33
_atom_site_aniso_U_23
_atom_site_aniso_U_13
_atom_site_aniso_U_12
C1 0.0149(11) 0.0186(11) 0.0163(11) 0.0032(9) 0.0069(9) 0.0089(9)
C2 0.0180(12) 0.0235(13) 0.0178(12) 0.0015(10) 0.0017(10) 0.0099(10)
C3 0.0175(12) 0.0169(12) 0.0230(13) -0.0039(10) 0.0015(10) 0.0034(10)
C4 0.0169(11) 0.0152(11) 0.0226(12) 0.0011(9) 0.0080(10) 0.0046(9)
C4A 0.0125(11) 0.0164(11) 0.0157(11) 0.0021(9) 0.0078(9) 0.0062(9)
C5 0.0127(11) 0.0160(11) 0.0196(12) 0.0071(9) 0.0083(9) 0.0036(9)
C6 0.0182(11) 0.0233(12) 0.0148(11) 0.0058(9) 0.0109(10) 0.0053(10)
C7 0.0179(12) 0.0179(11) 0.0183(12) 0.0009(9) 0.0103(10) 0.0054(10)
C8 0.0112(10) 0.0140(11) 0.0192(11) 0.0045(9) 0.0065(9) 0.0039(9)
C8A 0.0062(10) 0.0151(11) 0.0134(10) 0.0036(8) 0.0031(8) 0.0026(8)
C9 0.0111(10) 0.0133(10) 0.0123(10) 0.0028(8) 0.0051(9) 0.0045(9)
Fe 0.01463(16) 0.01483(16) 0.01318(16) 0.00561(12) 0.00613(13) 0.00667(13)
C17 0.0151(11) 0.0157(11) 0.0115(10) 0.0056(9) 0.0080(9) 0.0067(9)
C18 0.0150(11) 0.0168(11) 0.0106(10) 0.0044(9) 0.0062(9) 0.0056(9)
C19 0.0185(11) 0.0118(10) 0.0145(11) 0.0028(9) 0.0073(9) 0.0035(9)
C20 0.0224(12) 0.0176(11) 0.0174(11) 0.0062(9) 0.0107(10) 0.0112(10)
C21 0.0142(11) 0.0177(11) 0.0163(11) 0.0043(9) 0.0079(9) 0.0079(9)
C22 0.0296(13) 0.0217(12) 0.0139(11) 0.0061(9) 0.0122(10) 0.0108(10)
C23 0.0210(12) 0.0305(13) 0.0164(12) 0.0112(10) 0.0109(10) 0.0138(11)
C24 0.0256(13) 0.0233(12) 0.0210(12) 0.0108(10) 0.0142(11) 0.0075(10)
C25 0.0315(14) 0.0289(13) 0.0219(13) 0.0172(11) 0.0146(11) 0.0175(11)
C26 0.0223(12) 0.0327(14) 0.0099(11) 0.0079(10) 0.0049(10) 0.0081(11)
C9A 0.0117(10) 0.0142(11) 0.0159(11) 0.0023(9) 0.0082(9) 0.0063(9)
C10 0.0142(11) 0.0135(11) 0.0148(11) 0.0046(9) 0.0073(9) 0.0042(9)
C10A 0.0084(10) 0.0141(11) 0.0142(11) 0.0024(9) 0.0032(9) 0.0034(9)
C11 0.0130(11) 0.0140(11) 0.0114(10) 0.0021(8) 0.0046(9) 0.0048(9)
C12 0.0117(10) 0.0142(10) 0.0091(10) 0.0016(8) 0.0030(8) 0.0057(9)
C13 0.0134(11) 0.0128(10) 0.0119(10) 0.0021(8) 0.0042(9) 0.0034(9)
C14 0.0132(11) 0.0153(11) 0.0164(11) 0.0015(9) 0.0059(9) 0.0041(9)
C27 0.0231(13) 0.0225(13) 0.0402(15) 0.0107(11) 0.0201(12) 0.0108(11)
C15 0.0138(11) 0.0156(11) 0.0185(11) 0.0023(9) 0.0054(9) 0.0075(9)
C28 0.0238(13) 0.0238(13) 0.0379(15) 0.0133(11) 0.0160(12) 0.0145(11)
C16 0.0184(11) 0.0135(11) 0.0148(11) 0.0042(9) 0.0065(9) 0.0071(9)

loop_
_atom_type_symbol
_atom_type_description
_atom_type_scat_dispersion_real
_atom_type_scat_dispersion_imag
_atom_type_scat_source
C C 0.0033 0.0016 'International Tables Vol C Tables 4.2.6.8 and 6.1.1.4'
H H 0.0000 0.0000 'International Tables Vol C Tables 4.2.6.8 and 6.1.1.4'
Fe Fe 0.3463 0.8444 'International Tables Vol C Tables 4.2.6.8 and 6.1.1.4'

loop_
_geom_angle_atom_site_label_1
_geom_angle_atom_site_label_2
_geom_angle_atom_site_label_3
_geom_angle
C9A C1 C2 119.8(2)
C9A C1 H1 120.1
C2 C1 H1 120.1
C3 C2 C1 120.7(2)
C3 C2 H2 119.6
C1 C2 H2 119.6
C2 C3 C4 119.7(2)
C2 C3 H3 120.1
C4 C3 H3 120.1
C4A C4 C3 119.9(2)
C4A C4 H4 120.0
C3 C4 H4 120.0
C4 C4A C9A 120.4(2)
C4 C4A C10 126.0(2)
C9A C4A C10 113.57(18)
C10A C5 C6 119.4(2)
C10A C5 H5 120.3
C6 C5 H5 120.3
C7 C6 C5 119.7(2)
C7 C6 H6 120.2
C5 C6 H6 120.2
C6 C7 C8 121.3(2)
C6 C7 H7 119.4
C8 C7 H7 119.4
C7 C8 C8A 119.2(2)
C7 C8 H8 120.4
C8A C8 H8 120.4
C8 C8A C10A 119.33(19)
C8 C8A C9 126.14(19)
C10A C8A C9 114.52(18)
C17 C9 C9A 117.69(17)
C17 C9 C8A 107.70(16)
C9A C9 C8A 104.72(16)
C17 C9 C12 117.65(17)
C9A C9 C12 101.92(15)
C8A C9 C12 105.92(16)
C18 Fe C23 106.25(9)
C18 Fe C22 123.77(9)
C23 Fe C22 40.54(9)
C18 Fe C26 161.35(9)
C23 Fe C26 68.26(9)
C22 Fe C26 40.64(9)
C18 Fe C19 40.62(8)
C23 Fe C19 121.51(9)
C22 Fe C19 158.78(9)
C26 Fe C19 157.58(9)
C18 Fe C25 155.66(9)
C23 Fe C25 68.09(9)
C22 Fe C25 68.26(9)
C26 Fe C25 40.66(10)
C19 Fe C25 120.60(9)
C18 Fe C24 119.83(9)
C23 Fe C24 40.54(9)
C22 Fe C24 68.31(9)
C26 Fe C24 68.38(10)
C19 Fe C24 105.04(9)
C25 Fe C24 40.51(9)
C18 Fe C21 68.31(8)
C23 Fe C21 159.44(9)
C22 Fe C21 124.82(9)
C26 Fe C21 110.21(9)
C19 Fe C21 68.11(9)
C25 Fe C21 125.06(9)
C24 Fe C21 159.60(9)
C18 Fe C17 41.04(8)
C23 Fe C17 121.97(9)
C22 Fe C17 108.69(9)
C26 Fe C17 125.51(9)
C19 Fe C17 68.94(8)
C25 Fe C17 161.98(9)
C24 Fe C17 156.54(9)
C21 Fe C17 40.97(8)
C18 Fe C20 68.24(9)
C23 Fe C20 157.94(9)
C22 Fe C20 160.00(9)
C26 Fe C20 123.54(9)
C19 Fe C20 40.51(9)
C25 Fe C20 107.62(9)
C24 Fe C20 122.14(9)
C21 Fe C20 40.37(9)
C17 Fe C20 68.81(8)
C18 C17 C21 106.38(18)
C18 C17 C9 125.64(18)
C21 C17 C9 125.84(18)
C18 C17 Fe 69.18(12)
C21 C17 Fe 69.49(12)
C9 C17 Fe 138.98(14)
C19 C18 C17 108.71(18)
C19 C18 Fe 69.92(12)
C17 C18 Fe 69.78(12)
C19 C18 H18 125.6
C17 C18 H18 125.6
Fe C18 H18 126.2
C18 C19 C20 108.01(19)
C18 C19 Fe 69.46(12)
C20 C19 Fe 69.96(12)
C18 C19 H19 126.0
C20 C19 H19 126.0
Fe C19 H19 126.2
C21 C20 C19 108.02(19)
C21 C20 Fe 69.64(12)
C19 C20 Fe 69.52(12)
C21 C20 H20 126.0
C19 C20 H20 126.0
Fe C20 H20 126.4
C20 C21 C17 108.88(19)
C20 C21 Fe 69.99(12)
C17 C21 Fe 69.54(12)
C20 C21 H21 125.6
C17 C21 H21 125.6
Fe C21 H21 126.5
C23 C22 C26 108.0(2)
C23 C22 Fe 69.71(13)
C26 C22 Fe 69.81(13)
C23 C22 H22 126.0
C26 C22 H22 126.0
Fe C22 H22 126.1
C22 C23 C24 108.4(2)
C22 C23 Fe 69.75(12)
C24 C23 Fe 69.96(13)
C22 C23 H23 125.8
C24 C23 H23 125.8
Fe C23 H23 126.1
C23 C24 C25 107.7(2)
C23 C24 Fe 69.50(13)
C25 C24 Fe 69.74(13)
C23 C24 H24 126.1
C25 C24 H24 126.1
Fe C24 H24 126.2
C24 C25 C26 108.2(2)
C24 C25 Fe 69.75(13)
C26 C25 Fe 69.60(13)
C24 C25 H25 125.9
C26 C25 H25 125.9
Fe C25 H25 126.3
C22 C26 C25 107.7(2)
C22 C26 Fe 69.55(12)
C25 C26 Fe 69.75(13)
C22 C26 H26 126.1
C25 C26 H26 126.1
Fe C26 H26 126.1
C1 C9A C4A 119.3(2)
C1 C9A C9 127.15(19)
C4A C9A C9 113.44(18)
C10A C10 C11 106.40(16)
C10A C10 C4A 106.16(16)
C11 C10 C4A 104.76(17)
C10A C10 H10 113.0
C11 C10 H10 113.0
C4A C10 H10 113.0
C5 C10A C8A 120.99(19)
C5 C10A C10 126.13(19)
C8A C10A C10 112.88(18)
C16 C11 C12 120.72(19)
C16 C11 C10 125.05(19)
C12 C11 C10 114.16(18)
C13 C12 C11 118.77(19)
C13 C12 C9 127.83(19)
C11 C12 C9 113.16(17)
C12 C13 C14 121.1(2)
C12 C13 H13 119.5
C14 C13 H13 119.5
C15 C14 C13 119.66(19)
C15 C14 C27 120.12(19)
C13 C14 C27 120.2(2)
C14 C27 H27A 109.5
C14 C27 H27B 109.5
H27A C27 H27B 109.5
C14 C27 H27C 109.5
H27A C27 H27C 109.5
H27B C27 H27C 109.5
C16 C15 C14 118.97(19)
C16 C15 C28 120.1(2)
C14 C15 C28 120.9(2)
C15 C28 H28A 109.5
C15 C28 H28B 109.5
H28A C28 H28B 109.5
C15 C28 H28C 109.5
H28A C28 H28C 109.5
H28B C28 H28C 109.5
C11 C16 C15 120.7(2)
C11 C16 H16 119.7
C15 C16 H16 119.7

loop_
_geom_bond_atom_site_label_1
_geom_bond_atom_site_label_2
_geom_bond_distance
C1 C9A 1.388(3)
C1 C2 1.392(3)
C1 H1 0.9500
C2 C3 1.379(3)
C2 H2 0.9500
C3 C4 1.394(3)
C3 H3 0.9500
C4 C4A 1.382(3)
C4 H4 0.9500
C4A C9A 1.402(3)
C4A C10 1.525(3)
C5 C10A 1.383(3)
C5 C6 1.392(3)
C5 H5 0.9500
C6 C7 1.379(3)
C6 H6 0.9500
C7 C8 1.389(3)
C7 H7 0.9500
C8 C8A 1.392(3)
C8 H8 0.9500
C8A C10A 1.394(3)
C8A C9 1.552(3)
C9 C17 1.516(3)
C9 C9A 1.545(3)
C9 C12 1.556(3)
Fe C18 2.038(2)
Fe C23 2.039(2)
Fe C22 2.039(2)
Fe C26 2.043(2)
Fe C19 2.045(2)
Fe C25 2.045(2)
Fe C24 2.045(2)
Fe C21 2.046(2)
Fe C17 2.046(2)
Fe C20 2.050(2)
C17 C18 1.432(3)
C17 C21 1.432(3)
C18 C19 1.417(3)
C18 H18 0.9500
C19 C20 1.418(3)
C19 H19 0.9500
C20 C21 1.413(3)
C20 H20 0.9500
C21 H21 0.9500
C22 C23 1.413(3)
C22 C26 1.418(3)
C22 H22 0.9500
C23 C24 1.415(3)
C23 H23 0.9500
C24 C25 1.416(3)
C24 H24 0.9500
C25 C26 1.420(3)
C25 H25 0.9500
C26 H26 0.9500
C10 C10A 1.513(3)
C10 C11 1.519(3)
C10 H10 1.0000
C11 C16 1.384(3)
C11 C12 1.393(3)
C12 C13 1.384(3)
C13 C14 1.400(3)
C13 H13 0.9500
C14 C15 1.398(3)
C14 C27 1.507(3)
C27 H27A 0.9800
C27 H27B 0.9800
C27 H27C 0.9800
C15 C16 1.395(3)
C15 C28 1.506(3)
C28 H28A 0.9800
C28 H28B 0.9800
C28 H28C 0.9800
C16 H16 0.9500

loop_
_geom_torsion_atom_site_label_1
_geom_torsion_atom_site_label_2
_geom_torsion_atom_site_label_3
_geom_torsion_atom_site_label_4
_geom_torsion
C9A C1 C2 C3 0.5(3)
C1 C2 C3 C4 1.7(3)
C2 C3 C4 C4A -1.1(3)
C3 C4 C4A C9A -1.7(3)
C3 C4 C4A C10 174.7(2)
C10A C5 C6 C7 0.2(3)
C5 C6 C7 C8 1.8(3)
C6 C7 C8 C8A -1.3(3)
C7 C8 C8A C10A -1.2(3)
C7 C8 C8A C9 179.63(19)
C8 C8A C9 C17 -2.3(3)
C10A C8A C9 C17 178.45(17)
C8 C8A C9 C9A 123.7(2)
C10A C8A C9 C9A -55.5(2)
C8 C8A C9 C12 -129.0(2)
C10A C8A C9 C12 51.8(2)
C9A C9 C17 C18 160.46(19)
C8A C9 C17 C18 -81.6(2)
C12 C9 C17 C18 37.9(3)
C9A C9 C17 C21 -38.5(3)
C8A C9 C17 C21 79.4(2)
C12 C9 C17 C21 -161.07(19)
C9A C9 C17 Fe 61.4(3)
C8A C9 C17 Fe 179.33(17)
C12 C9 C17 Fe -61.2(3)
C23 Fe C17 C18 -77.62(14)
C22 Fe C17 C18 -120.35(13)
C26 Fe C17 C18 -162.38(12)
C19 Fe C17 C18 37.21(12)
C25 Fe C17 C18 162.6(3)
C24 Fe C17 C18 -41.9(3)
C21 Fe C17 C18 117.67(17)
C20 Fe C17 C18 80.78(13)
C18 Fe C17 C21 -117.67(17)
C23 Fe C17 C21 164.72(12)
C22 Fe C17 C21 121.99(13)
C26 Fe C17 C21 79.95(15)
C19 Fe C17 C21 -80.46(13)
C25 Fe C17 C21 45.0(3)
C24 Fe C17 C21 -159.6(2)
C20 Fe C17 C21 -36.88(12)
C18 Fe C17 C9 120.8(3)
C23 Fe C17 C9 43.2(3)
C22 Fe C17 C9 0.5(2)
C26 Fe C17 C9 -41.5(3)
C19 Fe C17 C9 158.1(2)
C25 Fe C17 C9 -76.5(4)
C24 Fe C17 C9 78.9(3)
C21 Fe C17 C9 -121.5(3)
C20 Fe C17 C9 -158.4(2)
C21 C17 C18 C19 0.6(2)
C9 C17 C18 C19 164.63(19)
Fe C17 C18 C19 -59.26(14)
C21 C17 C18 Fe 59.84(14)
C9 C17 C18 Fe -136.1(2)
C23 Fe C18 C19 -119.75(13)
C22 Fe C18 C19 -160.52(13)
C26 Fe C18 C19 170.3(3)
C25 Fe C18 C19 -47.1(3)
C24 Fe C18 C19 -77.94(14)
C21 Fe C18 C19 81.23(13)
C17 Fe C18 C19 119.91(17)
C20 Fe C18 C19 37.62(12)
C23 Fe C18 C17 120.33(13)
C22 Fe C18 C17 79.56(14)
C26 Fe C18 C17 50.4(3)
C19 Fe C18 C17 -119.91(17)
C25 Fe C18 C17 -167.04(19)
C24 Fe C18 C17 162.15(12)
C21 Fe C18 C17 -38.68(12)
C20 Fe C18 C17 -82.29(13)
C17 C18 C19 C20 -0.4(2)
Fe C18 C19 C20 -59.57(15)
C17 C18 C19 Fe 59.18(14)
C23 Fe C19 C18 77.85(15)
C22 Fe C19 C18 50.0(3)
C26 Fe C19 C18 -171.9(2)
C25 Fe C19 C18 159.45(12)
C24 Fe C19 C18 118.54(13)
C21 Fe C19 C18 -81.75(13)
C17 Fe C19 C18 -37.58(12)
C20 Fe C19 C18 -119.21(18)
C18 Fe C19 C20 119.21(18)
C23 Fe C19 C20 -162.94(13)
C22 Fe C19 C20 169.2(2)
C26 Fe C19 C20 -52.7(3)
C25 Fe C19 C20 -81.33(15)
C24 Fe C19 C20 -122.25(13)
C21 Fe C19 C20 37.46(13)
C17 Fe C19 C20 81.63(13)
C18 C19 C20 C21 0.0(2)
Fe C19 C20 C21 -59.20(15)
C18 C19 C20 Fe 59.25(14)
C18 Fe C20 C21 81.67(14)
C23 Fe C20 C21 161.2(2)
C22 Fe C20 C21 -49.1(3)
C26 Fe C20 C21 -81.96(15)
C19 Fe C20 C21 119.39(19)
C25 Fe C20 C21 -123.84(14)
C24 Fe C20 C21 -165.89(13)
C17 Fe C20 C21 37.41(13)
C18 Fe C20 C19 -37.72(12)
C23 Fe C20 C19 41.8(3)
C22 Fe C20 C19 -168.5(2)
C26 Fe C20 C19 158.66(13)
C25 Fe C20 C19 116.77(14)
C24 Fe C20 C19 74.72(15)
C21 Fe C20 C19 -119.39(19)
C17 Fe C20 C19 -81.97(13)
C19 C20 C21 C17 0.3(2)
Fe C20 C21 C17 -58.82(15)
C19 C20 C21 Fe 59.13(15)
C18 C17 C21 C20 -0.5(2)
C9 C17 C21 C20 -164.56(19)
Fe C17 C21 C20 59.09(15)
C18 C17 C21 Fe -59.64(14)
C9 C17 C21 Fe 136.3(2)
C18 Fe C21 C20 -81.49(14)
C23 Fe C21 C20 -159.8(2)
C22 Fe C21 C20 161.63(13)
C26 Fe C21 C20 118.43(14)
C19 Fe C21 C20 -37.59(13)
C25 Fe C21 C20 75.26(16)
C24 Fe C21 C20 36.3(3)
C17 Fe C21 C20 -120.23(18)
C18 Fe C21 C17 38.74(12)
C23 Fe C21 C17 -39.6(3)
C22 Fe C21 C17 -78.14(15)
C26 Fe C21 C17 -121.34(13)
C19 Fe C21 C17 82.64(13)
C25 Fe C21 C17 -164.51(13)
C24 Fe C21 C17 156.5(2)
C20 Fe C21 C17 120.23(18)
C18 Fe C22 C23 74.69(15)
C26 Fe C22 C23 -119.15(19)
C19 Fe C22 C23 37.9(3)
C25 Fe C22 C23 -81.27(14)
C24 Fe C22 C23 -37.51(13)
C21 Fe C22 C23 160.31(13)
C17 Fe C22 C23 117.67(13)
C20 Fe C22 C23 -163.1(2)
C18 Fe C22 C26 -166.16(13)
C23 Fe C22 C26 119.15(19)
C19 Fe C22 C26 157.0(2)
C25 Fe C22 C26 37.88(14)
C24 Fe C22 C26 81.64(15)
C21 Fe C22 C26 -80.54(16)
C17 Fe C22 C26 -123.18(14)
C20 Fe C22 C26 -43.9(3)
C26 C22 C23 C24 0.0(2)
Fe C22 C23 C24 59.51(15)
C26 C22 C23 Fe -59.53(15)
C18 Fe C23 C22 -123.37(13)
C26 Fe C23 C22 37.76(13)
C19 Fe C23 C22 -164.90(13)
C25 Fe C23 C22 81.72(14)
C24 Fe C23 C22 119.48(19)
C21 Fe C23 C22 -52.0(3)
C17 Fe C23 C22 -81.46(15)
C20 Fe C23 C22 164.6(2)
C18 Fe C23 C24 117.15(14)
C22 Fe C23 C24 -119.48(19)
C26 Fe C23 C24 -81.72(15)
C19 Fe C23 C24 75.62(16)
C25 Fe C23 C24 -37.77(14)
C21 Fe C23 C24 -171.5(2)
C17 Fe C23 C24 159.06(13)
C20 Fe C23 C24 45.1(3)
C22 C23 C24 C25 0.1(3)
Fe C23 C24 C25 59.49(16)
C22 C23 C24 Fe -59.38(15)
C18 Fe C24 C23 -79.98(15)
C22 Fe C24 C23 37.51(13)
C26 Fe C24 C23 81.39(15)
C19 Fe C24 C23 -121.22(14)
C25 Fe C24 C23 119.0(2)
C21 Fe C24 C23 171.4(2)
C17 Fe C24 C23 -49.6(3)
C20 Fe C24 C23 -161.68(13)
C18 Fe C24 C25 161.03(13)
C23 Fe C24 C25 -119.0(2)
C22 Fe C24 C25 -81.48(15)
C26 Fe C24 C25 -37.59(14)
C19 Fe C24 C25 119.79(14)
C21 Fe C24 C25 52.4(3)
C17 Fe C24 C25 -168.6(2)
C20 Fe C24 C25 79.33(16)
C23 C24 C25 C26 -0.2(3)
Fe C24 C25 C26 59.18(16)
C23 C24 C25 Fe -59.34(15)
C18 Fe C25 C24 -43.2(3)
C23 Fe C25 C24 37.79(14)
C22 Fe C25 C24 81.62(15)
C26 Fe C25 C24 119.5(2)
C19 Fe C25 C24 -76.82(16)
C21 Fe C25 C24 -160.27(13)
C17 Fe C25 C24 165.3(2)
C20 Fe C25 C24 -119.19(14)
C18 Fe C25 C26 -162.64(19)
C23 Fe C25 C26 -81.69(15)
C22 Fe C25 C26 -37.86(14)
C19 Fe C25 C26 163.69(13)
C24 Fe C25 C26 -119.5(2)
C21 Fe C25 C26 80.24(16)
C17 Fe C25 C26 45.8(3)
C20 Fe C25 C26 121.33(14)
C23 C22 C26 C25 -0.1(2)
Fe C22 C26 C25 -59.55(16)
C23 C22 C26 Fe 59.47(15)
C24 C25 C26 C22 0.1(3)
Fe C25 C26 C22 59.42(15)
C24 C25 C26 Fe -59.28(16)
C18 Fe C26 C22 38.5(3)
C23 Fe C26 C22 -37.67(14)
C19 Fe C26 C22 -158.2(2)
C25 Fe C26 C22 -118.9(2)
C24 Fe C26 C22 -81.45(15)
C21 Fe C26 C22 120.36(14)
C17 Fe C26 C22 76.89(16)
C20 Fe C26 C22 163.47(13)
C18 Fe C26 C25 157.4(2)
C23 Fe C26 C25 81.25(15)
C22 Fe C26 C25 118.9(2)
C19 Fe C26 C25 -39.3(3)
C24 Fe C26 C25 37.46(14)
C21 Fe C26 C25 -120.73(14)
C17 Fe C26 C25 -164.20(13)
C20 Fe C26 C25 -77.62(16)
C2 C1 C9A C4A -3.2(3)
C2 C1 C9A C9 -178.67(19)
C4 C4A C9A C1 3.8(3)
C10 C4A C9A C1 -172.96(17)
C4 C4A C9A C9 179.87(18)
C10 C4A C9A C9 3.1(2)
C17 C9 C9A C1 -13.0(3)
C8A C9 C9A C1 -132.5(2)
C12 C9 C9A C1 117.3(2)
C17 C9 C9A C4A 171.37(17)
C8A C9 C9A C4A 51.8(2)
C12 C9 C9A C4A -58.4(2)
C4 C4A C10 C10A 125.5(2)
C9A C4A C10 C10A -57.9(2)
C4 C4A C10 C11 -122.2(2)
C9A C4A C10 C11 54.4(2)
C6 C5 C10A C8A -2.7(3)
C6 C5 C10A C10 177.65(19)
C8 C8A C10A C5 3.2(3)
C9 C8A C10A C5 -177.50(18)
C8 C8A C10A C10 -177.11(18)
C9 C8A C10A C10 2.2(2)
C11 C10 C10A C5 122.9(2)
C4A C10 C10A C5 -125.9(2)
C11 C10 C10A C8A -56.8(2)
C4A C10 C10A C8A 54.4(2)
C10A C10 C11 C16 -126.1(2)
C4A C10 C11 C16 121.7(2)
C10A C10 C11 C12 56.9(2)
C4A C10 C11 C12 -55.3(2)
C16 C11 C12 C13 -4.0(3)
C10 C11 C12 C13 173.18(18)
C16 C11 C12 C9 -178.77(18)
C10 C11 C12 C9 -1.6(2)
C17 C9 C12 C13 13.7(3)
C9A C9 C12 C13 -116.6(2)
C8A C9 C12 C13 134.2(2)
C17 C9 C12 C11 -172.02(18)
C9A C9 C12 C11 57.7(2)
C8A C9 C12 C11 -51.6(2)
C11 C12 C13 C14 2.3(3)
C9 C12 C13 C14 176.21(19)
C12 C13 C14 C15 1.2(3)
C12 C13 C14 C27 -178.2(2)
C13 C14 C15 C16 -2.9(3)
C27 C14 C15 C16 176.5(2)
C13 C14 C15 C28 177.9(2)
C27 C14 C15 C28 -2.8(3)
C12 C11 C16 C15 2.2(3)
C10 C11 C16 C15 -174.57(19)
C14 C15 C16 C11 1.2(3)
C28 C15 C16 C11 -179.5(2)
